data_4111019
loop_
_publ_author_name
'Richard D. Adams'
'Burjor Captain'
'Lei Zhu'

_publ_section_title
;
 Platinum Promoted Insertion of an Alkyne into a Metal-Hydrogen Bond
;
_journal_name_full 'Journal of the American Chemical Society'
_journal_page_first 13672
_journal_page_last 13673
_journal_paper_doi 10.1021/ja0657152
_journal_volume 128
_journal_year 2006
_chemical_formula_sum 'C34 H43 O4 Os P Pt Sn'
_chemical_formula_weight 1050.63
_chemical_name_systematic
; 
 ? 
;
_space_group_IT_number 14
_symmetry_cell_setting monoclinic
_symmetry_space_group_name_Hall '-P 2yn'
_symmetry_space_group_name_H-M 'P 1 21/n 1'
_atom_sites_solution_hydrogens geom
_atom_sites_solution_primary direct
_atom_sites_solution_secondary difmap
_audit_creation_method SHELXL-97
_cell_angle_alpha 90.00
_cell_angle_beta 108.8410(10)
_cell_angle_gamma 90.00
_cell_formula_units_Z 4
_cell_length_a 15.3785(8)
_cell_length_b 12.0732(6)
_cell_length_c 20.6568(10)
_cell_measurement_reflns_used 9840
_cell_measurement_temperature 294(2)
_cell_measurement_theta_max 27.33
_cell_measurement_theta_min 2.19
_cell_volume 3629.8(3)
_computing_cell_refinement 'SAINT+  V6.2 (Bruker, 2001)'
_computing_data_collection 'SMART V5.625 (Bruker, 2001)'
_computing_data_reduction 'SAINT+  V6.2'
_computing_molecular_graphics 'SHELXTL V6.1 (Sheldrick, 1997)'
_computing_publication_material 'SHELXTL V6.1'
_computing_structure_refinement 'SHELXL-97 (Sheldrick, 1997)'
_computing_structure_solution 'SHELXS-97 (Sheldrick, 1990)'
_diffrn_ambient_temperature 294(2)
_diffrn_measured_fraction_theta_full 0.999
_diffrn_measured_fraction_theta_max 0.999
_diffrn_measurement_device_type 'Bruker SMART APEX CCD diffractometer'
_diffrn_measurement_method 'omega scans'
_diffrn_radiation_monochromator graphite
_diffrn_radiation_source 'fine-focus sealed tube'
_diffrn_radiation_type MoK\a
_diffrn_radiation_wavelength 0.71073
_diffrn_reflns_av_R_equivalents 0.0333
_diffrn_reflns_av_sigmaI/netI 0.0306
_diffrn_reflns_limit_h_max 20
_diffrn_reflns_limit_h_min -20
_diffrn_reflns_limit_k_max 16
_diffrn_reflns_limit_k_min -16
_diffrn_reflns_limit_l_max 27
_diffrn_reflns_limit_l_min -27
_diffrn_reflns_number 36578
_diffrn_reflns_theta_full 28.35
_diffrn_reflns_theta_max 28.35
_diffrn_reflns_theta_min 1.45
_diffrn_standards_decay_% <1
_exptl_absorpt_coefficient_mu 8.096
_exptl_absorpt_correction_T_max 1.000
_exptl_absorpt_correction_T_min 0.757
_exptl_absorpt_correction_type multi-scan
_exptl_absorpt_process_details '(SADABS, Bruker, 1997)'
_exptl_crystal_colour orange
_exptl_crystal_density_diffrn 1.923
_exptl_crystal_description block
_exptl_crystal_F_000 1992
_exptl_crystal_size_max 0.25
_exptl_crystal_size_mid 0.20
_exptl_crystal_size_min 0.20
_refine_diff_density_max 3.068
_refine_diff_density_min -0.601
_refine_diff_density_rms 0.166
_refine_ls_extinction_method none
_refine_ls_goodness_of_fit_ref 1.031
_refine_ls_hydrogen_treatment mixed
_refine_ls_matrix_type full
_refine_ls_number_parameters 391
_refine_ls_number_reflns 9064
_refine_ls_number_restraints 0
_refine_ls_restrained_S_all 1.031
_refine_ls_R_factor_all 0.0539
_refine_ls_R_factor_gt 0.0376
_refine_ls_shift/su_max 0.002
_refine_ls_shift/su_mean 0.000
_refine_ls_structure_factor_coef Fsqd
_refine_ls_weighting_details 'calc w=1/[\s^2^(Fo^2^)+(0.0628P)^2^+3.1086P] where P=(Fo^2^+2Fc^2^)/3'
_refine_ls_weighting_scheme calc
_refine_ls_wR_factor_gt 0.0961
_refine_ls_wR_factor_ref 0.1087
_reflns_number_gt 6971
_reflns_number_total 9064
_reflns_threshold_expression >2sigma(I)
_cod_data_source_file ja0657152si20060807_034637.cif
_cod_data_source_block zlptposs
_cod_database_code 4111019

loop_
_symmetry_equiv_pos_as_xyz
'x, y, z'
'-x+1/2, y+1/2, -z+1/2'
'-x, -y, -z'
'x-1/2, -y-1/2, z-1/2'

loop_
_atom_site_label
_atom_site_type_symbol
_atom_site_fract_x
_atom_site_fract_y
_atom_site_fract_z
_atom_site_U_iso_or_equiv
_atom_site_adp_type
_atom_site_occupancy
_atom_site_symmetry_multiplicity
_atom_site_calc_flag
_atom_site_refinement_flags
Pt1 Pt 0.995830(15) 0.846477(19) 0.227690(11) 0.04997(8) Uani 1 1 d .
Os1 Os 1.025071(16) 0.960420(18) 0.348864(11) 0.04909(8) Uani 1 1 d .
Sn1 Sn 1.01358(3) 1.14487(3) 0.27024(2) 0.04916(11) Uani 1 1 d .
P1 P 0.93478(11) 0.74739(12) 0.12942(7) 0.0486(3) Uani 1 1 d .
O11 O 0.8282(3) 0.8952(5) 0.2552(3) 0.0759(13) Uani 1 1 d .
O12 O 1.0380(5) 0.7499(5) 0.4334(3) 0.108(2) Uani 1 1 d .
O13 O 1.2147(5) 1.0534(6) 0.4299(4) 0.116(2) Uani 1 1 d .
O14 O 0.9206(5) 1.0841(7) 0.4291(4) 0.122(3) Uani 1 1 d .
C11 C 0.9093(4) 0.9037(5) 0.2731(3) 0.0562(14) Uani 1 1 d .
C12 C 1.0327(5) 0.8254(6) 0.4010(4) 0.0668(17) Uani 1 1 d .
C13 C 1.1446(6) 1.0189(6) 0.4004(4) 0.074(2) Uani 1 1 d .
C14 C 0.9589(6) 1.0388(6) 0.3981(4) 0.076(2) Uani 1 1 d .
C20 C 1.1244(4) 1.1575(6) 0.2268(3) 0.0612(17) Uani 1 1 d .
C21 C 1.1504(5) 1.2636(7) 0.2103(4) 0.080(2) Uani 1 1 d .
H21 H 1.1195 1.3263 0.2174 0.096 Uiso 1 1 calc R
C22 C 1.2224(6) 1.2742(10) 0.1835(5) 0.095(3) Uani 1 1 d .
H22 H 1.2392 1.3437 0.1721 0.114 Uiso 1 1 calc R
C23 C 1.2680(6) 1.1815(11) 0.1742(4) 0.099(3) Uani 1 1 d .
H23 H 1.3167 1.1886 0.1571 0.119 Uiso 1 1 calc R
C24 C 1.2431(6) 1.0783(10) 0.1897(5) 0.100(3) Uani 1 1 d .
H24 H 1.2728 1.0151 0.1819 0.120 Uiso 1 1 calc R
C25 C 1.1664(6) 1.0705(6) 0.2196(5) 0.083(2) Uani 1 1 d .
H25 H 1.1498 1.0022 0.2328 0.099 Uiso 1 1 calc R
C26 C 0.8878(4) 1.1740(5) 0.1879(3) 0.0527(13) Uani 1 1 d .
C27 C 0.8881(5) 1.2075(6) 0.1236(4) 0.0662(17) Uani 1 1 d .
H27 H 0.9439 1.2151 0.1155 0.079 Uiso 1 1 calc R
C28 C 0.8074(6) 1.2296(7) 0.0716(4) 0.082(2) Uani 1 1 d .
H28 H 0.8093 1.2500 0.0287 0.099 Uiso 1 1 calc R
C29 C 0.7251(6) 1.2218(7) 0.0824(4) 0.078(2) Uani 1 1 d .
H29 H 0.6713 1.2394 0.0475 0.094 Uiso 1 1 calc R
C30 C 0.7215(5) 1.1883(8) 0.1441(5) 0.087(2) Uani 1 1 d .
H30 H 0.6651 1.1815 0.1512 0.105 Uiso 1 1 calc R
C31 C 0.8031(5) 1.1638(7) 0.1975(4) 0.076(2) Uani 1 1 d .
H31 H 0.8000 1.1406 0.2397 0.091 Uiso 1 1 calc R
C32 C 1.0290(5) 1.2921(5) 0.3339(3) 0.0584(15) Uani 1 1 d .
C33 C 0.9551(7) 1.3474(6) 0.3394(5) 0.089(3) Uani 1 1 d .
H33 H 0.8961 1.3255 0.3137 0.106 Uiso 1 1 calc R
C34 C 0.9679(11) 1.4379(8) 0.3842(7) 0.118(4) Uani 1 1 d .
H34 H 0.9172 1.4755 0.3884 0.142 Uiso 1 1 calc R
C35 C 1.0536(12) 1.4705(8) 0.4213(6) 0.123(5) Uani 1 1 d .
H35 H 1.0614 1.5303 0.4511 0.148 Uiso 1 1 calc R
C36 C 1.1296(9) 1.4160(8) 0.4156(5) 0.110(3) Uani 1 1 d .
H36 H 1.1885 1.4393 0.4408 0.132 Uiso 1 1 calc R
C37 C 1.1175(6) 1.3270(7) 0.3722(4) 0.084(2) Uani 1 1 d .
H37 H 1.1684 1.2897 0.3681 0.101 Uiso 1 1 calc R
C38 C 1.0275(6) 0.7389(8) 0.0872(4) 0.085(2) Uani 1 1 d .
C39 C 1.1182(7) 0.7223(17) 0.1387(6) 0.182(8) Uani 1 1 d .
H39A H 1.1199 0.6513 0.1600 0.274 Uiso 1 1 calc R
H39B H 1.1292 0.7794 0.1727 0.274 Uiso 1 1 calc R
H39C H 1.1647 0.7252 0.1170 0.274 Uiso 1 1 calc R
C40 C 1.0382(14) 0.8564(11) 0.0576(9) 0.199(9) Uani 1 1 d .
H40A H 1.0369 0.9123 0.0903 0.298 Uiso 1 1 calc R
H40B H 0.9886 0.8685 0.0159 0.298 Uiso 1 1 calc R
H40C H 1.0957 0.8600 0.0487 0.298 Uiso 1 1 calc R
C41 C 1.0098(8) 0.6608(9) 0.0274(5) 0.116(4) Uani 1 1 d .
H41A H 1.0554 0.6720 0.0054 0.175 Uiso 1 1 calc R
H41B H 0.9499 0.6748 -0.0046 0.175 Uiso 1 1 calc R
H41C H 1.0130 0.5857 0.0434 0.175 Uiso 1 1 calc R
C42 C 0.9080(7) 0.6024(6) 0.1519(4) 0.083(2) Uani 1 1 d .
C43 C 0.8586(11) 0.5292(9) 0.0903(7) 0.145(6) Uani 1 1 d .
H43A H 0.8497 0.4565 0.1059 0.218 Uiso 1 1 calc R
H43B H 0.8951 0.5242 0.0605 0.218 Uiso 1 1 calc R
H43C H 0.8000 0.5613 0.0659 0.218 Uiso 1 1 calc R
C44 C 0.8585(12) 0.6040(10) 0.2000(8) 0.182(8) Uani 1 1 d .
H44A H 0.8047 0.6494 0.1826 0.273 Uiso 1 1 calc R
H44B H 0.8971 0.6338 0.2428 0.273 Uiso 1 1 calc R
H44C H 0.8406 0.5300 0.2070 0.273 Uiso 1 1 calc R
C45 C 1.0021(12) 0.5409(11) 0.1875(10) 0.201(9) Uani 1 1 d .
H45A H 1.0202 0.5522 0.2361 0.302 Uiso 1 1 calc R
H45B H 1.0484 0.5701 0.1704 0.302 Uiso 1 1 calc R
H45C H 0.9947 0.4631 0.1778 0.302 Uiso 1 1 calc R
C46 C 0.8286(6) 0.8137(8) 0.0675(4) 0.090(3) Uani 1 1 d .
C47 C 0.7477(8) 0.7943(17) 0.0969(8) 0.193(8) Uani 1 1 d .
H47A H 0.7582 0.8371 0.1379 0.290 Uiso 1 1 calc R
H47B H 0.7445 0.7172 0.1071 0.290 Uiso 1 1 calc R
H47C H 0.6909 0.8168 0.0636 0.290 Uiso 1 1 calc R
C48 C 0.7959(9) 0.7664(12) -0.0035(5) 0.152(6) Uani 1 1 d .
H48A H 0.7405 0.8033 -0.0299 0.227 Uiso 1 1 calc R
H48B H 0.7841 0.6887 -0.0013 0.227 Uiso 1 1 calc R
H48C H 0.8423 0.7770 -0.0248 0.227 Uiso 1 1 calc R
C49 C 0.8361(12) 0.9342(10) 0.0699(9) 0.210(10) Uani 1 1 d .
H49A H 0.8827 0.9570 0.0510 0.315 Uiso 1 1 calc R
H49B H 0.8524 0.9587 0.1165 0.315 Uiso 1 1 calc R
H49C H 0.7783 0.9662 0.0438 0.315 Uiso 1 1 calc R
H1 H 1.102(4) 0.894(5) 0.301(3) 0.050 Uiso 1 1 d .

loop_
_atom_site_aniso_label
_atom_site_aniso_U_11
_atom_site_aniso_U_22
_atom_site_aniso_U_33
_atom_site_aniso_U_23
_atom_site_aniso_U_13
_atom_site_aniso_U_12
Pt1 0.05042(14) 0.05260(14) 0.04436(13) -0.00784(9) 0.01180(10) -0.00014(9)
Os1 0.05552(14) 0.04684(13) 0.04177(13) -0.00395(9) 0.01137(10) 0.00463(9)
Sn1 0.0498(2) 0.0484(2) 0.0480(2) -0.00260(16) 0.01407(17) -0.00007(16)
P1 0.0531(8) 0.0478(8) 0.0426(7) -0.0063(6) 0.0124(6) -0.0017(6)
O11 0.054(3) 0.093(4) 0.082(3) -0.013(3) 0.024(2) -0.010(3)
O12 0.142(6) 0.070(4) 0.099(4) 0.026(3) 0.024(4) 0.009(4)
O13 0.086(4) 0.105(5) 0.112(5) 0.002(4) -0.030(4) -0.020(3)
O14 0.143(6) 0.143(6) 0.101(5) -0.014(4) 0.069(5) 0.047(5)
C11 0.054(4) 0.057(4) 0.058(4) -0.004(3) 0.017(3) -0.001(3)
C12 0.075(4) 0.060(4) 0.057(4) 0.006(3) 0.010(3) 0.001(3)
C13 0.074(5) 0.064(4) 0.064(4) 0.002(3) -0.005(4) -0.008(4)
C14 0.088(5) 0.083(5) 0.062(4) 0.000(4) 0.031(4) 0.028(4)
C20 0.045(3) 0.089(5) 0.049(3) -0.005(3) 0.015(3) -0.011(3)
C21 0.066(4) 0.093(6) 0.080(5) 0.014(4) 0.022(4) -0.010(4)
C22 0.079(5) 0.132(8) 0.073(5) 0.017(5) 0.024(4) -0.033(6)
C23 0.069(5) 0.170(10) 0.068(5) -0.003(6) 0.033(4) -0.027(6)
C24 0.079(6) 0.136(8) 0.099(7) -0.015(6) 0.048(5) -0.004(6)
C25 0.073(5) 0.052(4) 0.098(6) -0.012(4) -0.007(4) -0.010(4)
C26 0.050(3) 0.051(3) 0.055(3) -0.006(3) 0.013(3) 0.002(3)
C27 0.058(4) 0.070(4) 0.064(4) 0.004(3) 0.012(3) -0.005(3)
C28 0.096(6) 0.087(5) 0.052(4) 0.011(4) 0.009(4) -0.004(4)
C29 0.069(5) 0.087(5) 0.062(4) -0.004(4) -0.002(4) 0.010(4)
C30 0.054(4) 0.106(6) 0.097(6) -0.014(5) 0.017(4) 0.012(4)
C31 0.065(4) 0.101(6) 0.065(4) 0.004(4) 0.026(4) 0.009(4)
C32 0.074(4) 0.048(3) 0.057(4) 0.007(3) 0.026(3) -0.004(3)
C33 0.122(7) 0.058(4) 0.098(6) -0.010(4) 0.053(6) 0.001(4)
C34 0.168(11) 0.077(6) 0.135(10) -0.022(6) 0.084(9) 0.008(7)
C35 0.231(16) 0.064(6) 0.086(7) -0.028(5) 0.067(9) -0.040(8)
C36 0.158(10) 0.074(6) 0.077(6) -0.015(5) 0.008(6) -0.032(6)
C37 0.092(6) 0.066(5) 0.078(5) -0.016(4) 0.006(4) -0.009(4)
C38 0.092(6) 0.112(6) 0.062(4) -0.020(4) 0.039(4) -0.027(5)
C39 0.064(6) 0.38(3) 0.108(9) -0.051(12) 0.040(6) 0.016(10)
C40 0.34(2) 0.121(10) 0.242(18) -0.061(10) 0.235(19) -0.090(12)
C41 0.119(8) 0.143(9) 0.106(7) -0.063(7) 0.063(7) -0.021(7)
C42 0.113(6) 0.056(4) 0.086(5) -0.007(4) 0.042(5) -0.016(4)
C43 0.227(16) 0.094(7) 0.137(10) -0.058(7) 0.090(11) -0.070(9)
C44 0.31(2) 0.111(9) 0.200(14) -0.038(9) 0.192(16) -0.102(12)
C45 0.188(15) 0.104(10) 0.26(2) 0.086(12) -0.002(14) 0.031(9)
C46 0.093(6) 0.085(6) 0.066(5) -0.014(4) -0.010(4) 0.020(5)
C47 0.075(7) 0.31(2) 0.159(13) -0.076(14) -0.006(8) 0.061(11)
C48 0.133(9) 0.198(13) 0.072(6) -0.049(7) -0.039(6) 0.056(9)
C49 0.233(18) 0.083(8) 0.198(16) 0.003(9) -0.092(14) 0.041(10)

loop_
_atom_type_symbol
_atom_type_description
_atom_type_scat_dispersion_real
_atom_type_scat_dispersion_imag
_atom_type_scat_source
C C 0.0033 0.0016 'International Tables Vol C Tables 4.2.6.8 and 6.1.1.4'
H H 0.0000 0.0000 'International Tables Vol C Tables 4.2.6.8 and 6.1.1.4'
O O 0.0106 0.0060 'International Tables Vol C Tables 4.2.6.8 and 6.1.1.4'
P P 0.1023 0.0942 'International Tables Vol C Tables 4.2.6.8 and 6.1.1.4'
Sn Sn -0.6537 1.4246 'International Tables Vol C Tables 4.2.6.8 and 6.1.1.4'
Os Os -1.2165 7.6030 'International Tables Vol C Tables 4.2.6.8 and 6.1.1.4'
Pt Pt -1.7033 8.3905 'International Tables Vol C Tables 4.2.6.8 and 6.1.1.4'

loop_
_geom_angle_atom_site_label_1
_geom_angle_atom_site_label_2
_geom_angle_atom_site_label_3
_geom_angle
C11 Pt1 P1 117.22(19)
C11 Pt1 Os1 48.39(18)
P1 Pt1 Os1 165.30(4)
C11 Pt1 H1 93.3(17)
P1 Pt1 H1 148.9(17)
Os1 Pt1 H1 45.0(17)
C14 Os1 C13 95.8(4)
C14 Os1 C12 93.9(3)
C13 Os1 C12 97.1(3)
C14 Os1 C11 95.2(3)
C13 Os1 C11 165.5(3)
C12 Os1 C11 91.4(3)
C14 Os1 Sn1 88.2(2)
C13 Os1 Sn1 84.1(2)
C12 Os1 Sn1 177.4(2)
C11 Os1 Sn1 86.87(18)
C14 Os1 Pt1 140.5(3)
C13 Os1 Pt1 121.9(3)
C12 Os1 Pt1 92.7(2)
C11 Os1 Pt1 45.70(17)
Sn1 Os1 Pt1 84.652(12)
C14 Os1 H1 173.7(17)
C13 Os1 H1 78.7(17)
C12 Os1 H1 89.9(17)
C11 Os1 H1 89.7(17)
Sn1 Os1 H1 88.1(17)
Pt1 Os1 H1 44.0(17)
C26 Sn1 C20 106.7(2)
C26 Sn1 C32 103.8(2)
C20 Sn1 C32 104.2(3)
C26 Sn1 Os1 118.21(17)
C20 Sn1 Os1 113.2(2)
C32 Sn1 Os1 109.46(16)
C42 P1 C46 110.4(4)
C42 P1 C38 108.6(4)
C46 P1 C38 108.9(4)
C42 P1 Pt1 109.1(3)
C46 P1 Pt1 113.3(3)
C38 P1 Pt1 106.4(2)
O11 C11 Pt1 128.5(5)
O11 C11 Os1 145.6(5)
Pt1 C11 Os1 85.9(2)
O12 C12 Os1 177.3(7)
O13 C13 Os1 179.2(8)
O14 C14 Os1 178.2(8)
C25 C20 C21 121.7(7)
C25 C20 Sn1 119.2(6)
C21 C20 Sn1 118.9(6)
C22 C21 C20 120.1(9)
C22 C21 H21 119.9
C20 C21 H21 119.9
C23 C22 C21 119.3(9)
C23 C22 H22 120.3
C21 C22 H22 120.3
C22 C23 C24 121.1(8)
C22 C23 H23 119.5
C24 C23 H23 119.5
C23 C24 C25 117.9(9)
C23 C24 H24 121.0
C25 C24 H24 121.0
C20 C25 C24 119.7(8)
C20 C25 H25 120.2
C24 C25 H25 120.2
C31 C26 C27 117.2(6)
C31 C26 Sn1 121.2(5)
C27 C26 Sn1 121.6(5)
C28 C27 C26 121.4(7)
C28 C27 H27 119.3
C26 C27 H27 119.3
C29 C28 C27 120.7(7)
C29 C28 H28 119.7
C27 C28 H28 119.7
C30 C29 C28 119.9(7)
C30 C29 H29 120.0
C28 C29 H29 120.0
C29 C30 C31 120.2(8)
C29 C30 H30 119.9
C31 C30 H30 119.9
C26 C31 C30 120.6(7)
C26 C31 H31 119.7
C30 C31 H31 119.7
C33 C32 C37 119.5(7)
C33 C32 Sn1 121.5(6)
C37 C32 Sn1 118.9(5)
C32 C33 C34 119.8(11)
C32 C33 H33 120.1
C34 C33 H33 120.1
C35 C34 C33 120.3(12)
C35 C34 H34 119.9
C33 C34 H34 119.9
C34 C35 C36 120.7(9)
C34 C35 H35 119.6
C36 C35 H35 119.6
C37 C36 C35 119.2(11)
C37 C36 H36 120.4
C35 C36 H36 120.4
C36 C37 C32 120.5(10)
C36 C37 H37 119.8
C32 C37 H37 119.8
C39 C38 C41 112.7(10)
C39 C38 C40 102.1(12)
C41 C38 C40 105.1(9)
C39 C38 P1 110.6(6)
C41 C38 P1 116.5(6)
C40 C38 P1 108.5(8)
C38 C39 H39A 109.5
C38 C39 H39B 109.5
H39A C39 H39B 109.5
C38 C39 H39C 109.5
H39A C39 H39C 109.5
H39B C39 H39C 109.5
C38 C40 H40A 109.5
C38 C40 H40B 109.5
H40A C40 H40B 109.5
C38 C40 H40C 109.5
H40A C40 H40C 109.5
H40B C40 H40C 109.5
C38 C41 H41A 109.5
C38 C41 H41B 109.5
H41A C41 H41B 109.5
C38 C41 H41C 109.5
H41A C41 H41C 109.5
H41B C41 H41C 109.5
C44 C42 C43 110.6(9)
C44 C42 C45 107.2(12)
C43 C42 C45 104.5(10)
C44 C42 P1 111.3(7)
C43 C42 P1 114.7(7)
C45 C42 P1 108.1(7)
C42 C43 H43A 109.5
C42 C43 H43B 109.5
H43A C43 H43B 109.5
C42 C43 H43C 109.5
H43A C43 H43C 109.5
H43B C43 H43C 109.5
C42 C44 H44A 109.5
C42 C44 H44B 109.5
H44A C44 H44B 109.5
C42 C44 H44C 109.5
H44A C44 H44C 109.5
H44B C44 H44C 109.5
C42 C45 H45A 109.5
C42 C45 H45B 109.5
H45A C45 H45B 109.5
C42 C45 H45C 109.5
H45A C45 H45C 109.5
H45B C45 H45C 109.5
C49 C46 C48 114.2(11)
C49 C46 C47 101.5(13)
C48 C46 C47 105.3(10)
C49 C46 P1 110.9(7)
C48 C46 P1 116.3(7)
C47 C46 P1 107.1(8)
C46 C47 H47A 109.5
C46 C47 H47B 109.5
H47A C47 H47B 109.5
C46 C47 H47C 109.5
H47A C47 H47C 109.5
H47B C47 H47C 109.5
C46 C48 H48A 109.5
C46 C48 H48B 109.5
H48A C48 H48B 109.5
C46 C48 H48C 109.5
H48A C48 H48C 109.5
H48B C48 H48C 109.5
C46 C49 H49A 109.5
C46 C49 H49B 109.5
H49A C49 H49B 109.5
C46 C49 H49C 109.5
H49A C49 H49C 109.5
H49B C49 H49C 109.5

loop_
_geom_bond_atom_site_label_1
_geom_bond_atom_site_label_2
_geom_bond_distance
Pt1 C11 1.982(6)
Pt1 P1 2.2808(14)
Pt1 Os1 2.7628(3)
Pt1 H1 1.92(6)
Os1 C14 1.907(7)
Os1 C13 1.936(7)
Os1 C12 1.937(7)
Os1 C11 2.071(6)
Os1 Sn1 2.7281(5)
Os1 H1 1.95(6)
Sn1 C26 2.152(6)
Sn1 C20 2.172(6)
Sn1 C32 2.178(7)
P1 C42 1.891(8)
P1 C46 1.895(8)
P1 C38 1.900(8)
O11 C11 1.186(7)
O12 C12 1.118(8)
O13 C13 1.132(9)
O14 C14 1.139(9)
C20 C25 1.267(10)
C20 C21 1.416(10)
C21 C22 1.393(12)
C21 H21 0.9300
C22 C23 1.367(15)
C22 H22 0.9300
C23 C24 1.371(15)
C23 H23 0.9300
C24 C25 1.501(12)
C24 H24 0.9300
C25 H25 0.9300
C26 C31 1.386(10)
C26 C27 1.389(9)
C27 C28 1.381(10)
C27 H27 0.9300
C28 C29 1.356(12)
C28 H28 0.9300
C29 C30 1.355(12)
C29 H29 0.9300
C30 C31 1.409(11)
C30 H30 0.9300
C31 H31 0.9300
C32 C33 1.354(11)
C32 C37 1.400(10)
C33 C34 1.404(13)
C33 H33 0.9300
C34 C35 1.351(19)
C34 H34 0.9300
C35 C36 1.380(17)
C35 H35 0.9300
C36 C37 1.373(12)
C36 H36 0.9300
C37 H37 0.9300
C38 C39 1.469(14)
C38 C41 1.506(11)
C38 C40 1.574(16)
C39 H39A 0.9600
C39 H39B 0.9600
C39 H39C 0.9600
C40 H40A 0.9600
C40 H40B 0.9600
C40 H40C 0.9600
C41 H41A 0.9600
C41 H41B 0.9600
C41 H41C 0.9600
C42 C44 1.434(13)
C42 C43 1.534(13)
C42 C45 1.580(17)
C43 H43A 0.9600
C43 H43B 0.9600
C43 H43C 0.9600
C44 H44A 0.9600
C44 H44B 0.9600
C44 H44C 0.9600
C45 H45A 0.9600
C45 H45B 0.9600
C45 H45C 0.9600
C46 C49 1.459(15)
C46 C48 1.502(12)
C46 C47 1.568(17)
C47 H47A 0.9600
C47 H47B 0.9600
C47 H47C 0.9600
C48 H48A 0.9600
C48 H48B 0.9600
C48 H48C 0.9600
C49 H49A 0.9600
C49 H49B 0.9600
C49 H49C 0.9600
